data_1517993
loop_
_publ_author_name
'Cachau-Herreillat, D'
'Norbert, A'
'Maurin, M'
'Fourcade, R'
'Philippot, E'

_publ_section_title
;
 Synthese, etude structurale par rayons X et par spectrometrie infrarouge
 et Raman du tellurite basique Li2TeO3, LiOH
;
_journal_name_full 'Revue de Chimie Minerale''
_journal_page_first 129
_journal_page_last 139
_journal_volume 20
_journal_year 1983
_chemical_formula_moiety 'O3 Te, H O, 3(Li)'
_chemical_formula_sum 'H Li3 O4 Te'
_chemical_formula_weight 213.43
_space_group_IT_number 11
_symmetry_cell_setting monoclinic
_symmetry_Int_Tables_number 11
_symmetry_space_group_name_Hall '-P 2yb'
_symmetry_space_group_name_H-M 'P 1 21/m 1'
_cell_angle_alpha 90
_cell_angle_beta 113.20(1)
_cell_angle_gamma 90
_cell_formula_units_Z 2
_cell_length_a 6.771(2)
_cell_length_b 6.309(2)
_cell_length_c 5.433(2)
_cell_volume 213.32(12)
_diffrn_ambient_temperature 293
_diffrn_radiation_probe x-ray
_diffrn_radiation_type MoK\a
_diffrn_radiation_wavelength 0.71069
_exptl_absorpt_coefficient_mu 6.842
_exptl_crystal_density_diffrn 3.323
_exptl_crystal_density_method 'Not Measured'
_exptl_crystal_F_000 188
_refine_ls_number_reflns 695
_refine_ls_R_factor_gt 0.046
_cod_data_source_file RCM-1983-20-129-139.cif
_cod_data_source_block RCM-1983-20-129-139
_cod_original_cell_volume 213.3
_cod_original_sg_symbol_H-M 'P 21/m'
_cod_database_code 1517993

loop_
_symmetry_equiv_pos_site_id
_symmetry_equiv_pos_as_xyz
1 x,y,z
2 -x,1/2+y,-z
3 -x,-y,-z
4 x,1/2-y,z

loop_
_atom_site_aniso_label
_atom_site_aniso_U_11
_atom_site_aniso_U_22
_atom_site_aniso_U_33
_atom_site_aniso_U_23
_atom_site_aniso_U_13
_atom_site_aniso_U_12
Te1 0.0086(4) 0.0156(4) 0.0068(3) 0.0000 0.0050(5) 0.0000
O1 0.021(4) 0.011(3) 0.006(3) 0.0000 0.009(2) 0.0000
O2 0.017(2) 0.012(2) 0.009(2) -0.001(4) 0.014(4) 0.002(4)
O3 0.015(4) 0.020(4) 9(3) 0.0000 0.013(5) 0.0000
Li1 0.024(9) 0.001(7) 0.030(10) 0.0000 0.03(2) 0.0000
Li2 0.022(6) 0.011(5) 0.012(6) 0.002(9) 0.010(10) 0.004(6)

loop_
_atom_site_label
_atom_site_type_symbol
_atom_site_thermal_displace_type
_atom_site_fract_x
_atom_site_fract_y
_atom_site_fract_z
_atom_site_occupancy
_atom_site_U_iso_or_equiv
Te1 Te Uani 0.18640(10) 0.25000 0.17610(10) 1.000 0.0097(2)
O1 O Uani 0.3240(10) 0.25000 0.5480(10) 1.000 0.0115(19)
O2 O Uani 0.3280(10) 0.0259(8) 0.0950(10) 1.000 0.0099(12)
O3 O Uani 0.7890(10) 0.25000 0.4760(10) 1.000 3.6(10)
Li1 Li Uani 0.648(3) 0.25000 0.716(4) 1.000 0.012(5)
Li2 Li Uani 0.654(2) 0.017(2) 0.253(3) 1.000 0.014(3)
H1 H Uiso 0.93(2) 0.25000 0.51(2) 1.000 0.0380

loop_
_atom_type_symbol
_atom_type_description
_atom_type_scat_dispersion_real
_atom_type_scat_dispersion_imag
_atom_type_scat_source
H H 0.0000 0.0000 ' International Tables Vol C Tables 4.2.6.8 and 6.1.1.4'
Li Li -0.0003 0.0001 ' International Tables Vol C Tables 4.2.6.8 and 6.1.1.4'
O O 0.0106 0.0060 ' International Tables Vol C Tables 4.2.6.8 and 6.1.1.4'
Te Te -0.5308 1.6751 ' International Tables Vol C Tables 4.2.6.8 and 6.1.1.4'

loop_
_geom_angle_atom_site_label_1
_geom_angle_atom_site_label_2
_geom_angle_atom_site_label_3
_geom_angle
_geom_angle_site_symmetry_3
_geom_angle_publ_flag
O1 Te1 O2 100.0(2) . yes
O1 Te1 O2 100.0(2) 4_555 yes
O2 Te1 O2 99.2(3) 4_555 yes

loop_
_geom_bond_atom_site_label_1
_geom_bond_atom_site_label_2
_geom_bond_distance
_geom_bond_site_symmetry_2
_geom_bond_publ_flag
Te1 O1 1.862(5) . yes
Te1 O2 1.856(6) . yes
Te1 O2 1.856(6) 4_555 yes
O3 H1 0.90(14) . no
